data_9007959
loop_
_publ_author_name
'Huang, F. Q.'
'Ibers, J. A.'

_publ_section_title
;
 Na3VOS3
;
_journal_name_full 'Acta Crystallographica, Section E'
_journal_page_first i6
_journal_page_last i7
_journal_paper_doi 10.1107/S1600536803028939
_journal_volume 60
_journal_year 2004
_chemical_formula_structural Na3VOS3
_chemical_formula_sum 'Na3 O S3 V'
_space_group_IT_number 36
_symmetry_space_group_name_Hall 'C 2c -2'
_symmetry_space_group_name_H-M 'C m c 21'
_cell_angle_alpha 90
_cell_angle_beta 90
_cell_angle_gamma 90
_cell_length_a 9.6673
_cell_length_b 11.9122
_cell_length_c 5.8846
_cell_formula_units_Z 4
_cell_volume 677.664
_database_code_amcsd 0010417
_exptl_crystal_density_diffrn 2.275
_cod_original_formula_sum 'Na3 V S3 O'
_cod_database_code 9007959
_amcsd_formula_title Na3VOS3

loop_
_space_group_symop_operation_xyz
x,y,z
1/2+x,1/2+y,z
x,-y,1/2+z
1/2+x,1/2-y,1/2+z
-x,y,z
1/2-x,1/2+y,z
-x,-y,1/2+z
1/2-x,1/2-y,1/2+z

loop_
_atom_site_aniso_label
_atom_site_aniso_U_11
_atom_site_aniso_U_22
_atom_site_aniso_U_33
_atom_site_aniso_U_12
_atom_site_aniso_U_13
_atom_site_aniso_U_23
Na1 0.01940 0.01160 0.01460 0.00000 0.00000 -0.00230
Na2 0.01330 0.01850 0.01490 -0.00160 0.00210 0.00040
V 0.00835 0.00893 0.00826 0.00000 0.00000 0.00038
S1 0.01060 0.00930 0.01400 0.00000 0.00000 0.00230
S2 0.01136 0.01397 0.01280 -0.00304 0.00159 0.00061
O 0.01100 0.01420 0.00850 0.00000 0.00000 0.00110

loop_
_atom_site_label
_atom_site_fract_x
_atom_site_fract_y
_atom_site_fract_z
_atom_site_U_iso_or_equiv
Na1 0.00000 0.88164 0.00000 0.01520
Na2 0.79336 0.61995 0.98035 0.01556
V 0.00000 0.70360 0.57890 0.00851
S1 0.00000 0.88180 0.48267 0.01130
S2 0.68988 0.87609 0.96390 0.01272
O 0.00000 0.69877 0.86300 0.01120

loop_
_cod_related_entry_id
_cod_related_entry_database
_cod_related_entry_code
1 AMCSD 0010417
